data_2006225
loop_
_publ_author_name
'Damas, Ana M.'
'Kijjoa, Anake'
'Pinto, Madalena'

_publ_section_title
;
 Two Dolabrane-type Diterpenoids
;
_journal_issue 6
_journal_name_full 'Acta Crystallographica Section C'
_journal_page_first 755
_journal_page_last 757
_journal_paper_doi 10.1107/S0108270196015752
_journal_volume 53
_journal_year 1997
_chemical_formula_moiety 'C19 H31 Cl O4'
_chemical_formula_sum 'C19 H31 Cl O4'
_chemical_formula_weight 358.89
_space_group_IT_number 4
_symmetry_cell_setting monoclinic
_symmetry_space_group_name_Hall 'P 2yb'
_symmetry_space_group_name_H-M 'P 1 21 1'
_audit_creation_method SHELXL
_cell_angle_alpha 90
_cell_angle_beta 96.56(2)
_cell_angle_gamma 90
_cell_formula_units_Z 2
_cell_length_a 6.2570(10)
_cell_length_b 15.137(3)
_cell_length_c 9.819(2)
_cell_measurement_reflns_used 1404
_cell_measurement_temperature 293(2)
_cell_measurement_theta_max 23.1
_cell_measurement_theta_min 4.8
_cell_volume 923.9(3)
_computing_cell_refinement 'Stoe IPDS software package'
_computing_data_collection 'Stoe IPDS software package'
_computing_data_reduction 'Stoe IPDS software package'
_computing_molecular_graphics
;
ORTEP (Zsolnai & Pritzkow, 1995) and XPMA (Zsolnai, 1996)
;
_computing_publication_material 'SHELXL93 and ORTEP'
_computing_structure_refinement 'SHELXL93 (Sheldrick, 1993)'
_computing_structure_solution 'SHELXS86 (Sheldrick, 1990)'
_diffrn_ambient_temperature 293(2)
_diffrn_measurement_device 'Stoe IPDS'
_diffrn_measurement_method 'image plate'
_diffrn_radiation_monochromator graphite
_diffrn_radiation_source 'fine-focus sealed tube'
_diffrn_radiation_type MoKa
_diffrn_radiation_wavelength 0.71069
_diffrn_reflns_av_R_equivalents 0.0356
_diffrn_reflns_av_sigmaI/netI 0.0257
_diffrn_reflns_limit_h_max 7
_diffrn_reflns_limit_h_min -7
_diffrn_reflns_limit_k_max 20
_diffrn_reflns_limit_k_min -19
_diffrn_reflns_limit_l_max 13
_diffrn_reflns_limit_l_min -13
_diffrn_reflns_number 10929
_diffrn_reflns_theta_max 28.13
_diffrn_reflns_theta_min 5.39
_diffrn_standards_decay_% 0
_diffrn_standards_interval_time 4
_diffrn_standards_number 100
_exptl_absorpt_coefficient_mu 0.226
_exptl_absorpt_correction_type none
_exptl_crystal_colour colourless
_exptl_crystal_density_diffrn 1.290
_exptl_crystal_density_method 'not measured'
_exptl_crystal_description prism
_exptl_crystal_F_000 388
_exptl_crystal_size_max 0.45
_exptl_crystal_size_mid 0.28
_exptl_crystal_size_min 0.20
_refine_diff_density_max 0.140
_refine_diff_density_min -0.196
_refine_ls_abs_structure_details 'Flack (1983)'
_refine_ls_abs_structure_Flack -0.04(5)
_refine_ls_extinction_method none
_refine_ls_goodness_of_fit_all 1.057
_refine_ls_goodness_of_fit_obs 1.048
_refine_ls_hydrogen_treatment 'H atoms refined isotropically'
_refine_ls_matrix_type full
_refine_ls_number_parameters 341
_refine_ls_number_reflns 4083
_refine_ls_number_restraints 1
_refine_ls_restrained_S_all 1.063
_refine_ls_restrained_S_obs 1.048
_refine_ls_R_factor_all 0.0336
_refine_ls_R_factor_obs .0316
_refine_ls_shift/esd_max -0.117
_refine_ls_shift/esd_mean 0.008
_refine_ls_structure_factor_coef Fsqd
_refine_ls_weighting_details 'w = 1/[\s^2^(Fo^2^)+(0.0359P)^2^+0.1319P] where P = (Fo^2^+2Fc^2^)/3'
_refine_ls_weighting_scheme calc
_refine_ls_wR_factor_all 0.0801
_refine_ls_wR_factor_obs .0775
_reflns_number_observed 3934
_reflns_number_total '4086 (91% of theoretical)'
_reflns_observed_criterion >2sigma(I)
_cod_data_source_file ha1184.cif
_cod_data_source_block II
_cod_depositor_comments
;
The following automatic conversions were performed:

'_refine_ls_weighting_scheme' value 'calc w =
1/[\s^2^(Fo^2^)+(0.0359P)^2^+0.1319P] where P = (Fo^2^+2Fc^2^)/3' was
changed to 'calc'. New tag '_refine_ls_weighting_details' was
created. The value of the new tag was set to 'w =
1/[\s^2^(Fo^2^)+(0.0359P)^2^+0.1319P] where P = (Fo^2^+2Fc^2^)/3'.

Automatic conversion script
Id: cif_fix_values 3143 2015-03-26 13:38:13Z robertas 
;
_cod_original_sg_symbol_H-M 'P 21'
_cod_database_code 2006225

loop_
_symmetry_equiv_pos_as_xyz
'x, y, z'
'-x, y+1/2, -z'

loop_
_atom_site_aniso_label
_atom_site_aniso_U_11
_atom_site_aniso_U_22
_atom_site_aniso_U_33
_atom_site_aniso_U_12
_atom_site_aniso_U_13
_atom_site_aniso_U_23
Cl1 .0770(3) .0389(2) .0673(3) -.0066(2) .0161(2) .0139(2)
O1 .0570(8) .0500(7) .0579(7) -.0029(6) .0136(6) -.0162(6)
O2 .0470(7) .0613(7) .0480(6) -.0147(6) .0073(5) -.0149(6)
O3 .0421(7) .0637(7) .0616(7) .0116(6) -.0098(5) -.0089(7)
O4 .0447(6) .0428(6) .0308(5) .0014(5) .0075(4) .0036(4)
C1 .0401(9) .0330(7) .0428(7) .0031(6) -.0021(6) .0001(6)
C2 .0456(9) .0299(6) .0389(7) -.0012(5) .0033(6) .0036(6)
C4 .0396(8) .0466(8) .0320(6) -.0015(6) .0014(5) .0044(5)
C5 .0361(8) .0388(7) .0323(6) .0010(5) .0044(5) .0060(5)
C6 .0456(9) .0490(8) .0329(6) .0081(7) .0120(5) .0032(6)
C7 .0585(11) .0379(7) .0307(6) .0081(7) .0089(6) -.0024(5)
C8 .0362(8) .0324(6) .0308(6) .0033(5) .0058(5) .0005(5)
C9 .0316(7) .0310(6) .0300(6) -.0002(5) .0041(5) -.0007(4)
C10 .0300(7) .0331(6) .0349(6) -.0006(5) .0009(5) .0024(5)
C11 .0448(8) .0308(6) .0307(6) .0029(5) .0042(5) -.0016(5)
C12 .0444(9) .0357(7) .0282(6) .0029(6) .0062(5) .0006(5)
C13 .0346(7) .0320(6) .0309(6) .0005(5) .0038(5) .0025(5)
C14 .0462(9) .0311(6) .0314(6) .0016(6) .0050(5) .0001(5)
C15 .0367(8) .0348(7) .0313(6) -.0017(5) .0032(5) .0015(5)
C16 .0524(10) .0340(7) .0413(7) -.0008(6) .0104(7) .0025(6)
C17 .0376(8) .0437(8) .0450(8) -.0033(6) .0026(6) .0073(6)
C18 .0552(12) .0684(12) .0447(9) -.0041(9) -.0045(8) -.0093(8)
C19 .0459(10) .0545(11) .0494(8) -.0021(7) .0101(7) .0175(7)
C20 .0343(8) .0429(7) .0392(7) -.0021(6) .0057(5) .0014(6)

loop_
_atom_site_label
_atom_site_fract_x
_atom_site_fract_y
_atom_site_fract_z
_atom_site_U_iso_or_equiv
_atom_site_thermal_displace_type
_atom_site_calc_flag
_atom_site_refinement_flags
_atom_site_occupancy
_atom_site_disorder_group
_atom_site_type_symbol
Cl1 .28105(9) .21824(3) .96692(5) .06047(14) Uani d . 1 . Cl
O1 .3509(2) -.42931(9) 1.19301(13) .0544(3) Uani d . 1 . O
O2 .0655(2) -.39485(9) 1.29708(13) .0519(3) Uani d . 1 . O
O3 .6915(2) -.27905(11) 1.62122(13) .0570(3) Uani d . 1 . O
O4 .2355(2) .02294(7) .88894(10) .0392(2) Uani d . 1 . O
C1 .3999(3) -.33548(9) 1.3910(2) .0392(3) Uani d . 1 . C
C2 .2729(3) -.39013(9) 1.28249(15) .0383(3) Uani d . 1 . C
C4 .5711(3) -.21994(11) 1.64498(14) .0396(3) Uani d . 1 . C
C5 .3328(2) -.22394(10) 1.58552(14) .0357(3) Uani d . 1 . C
C6 .2047(3) -.13912(12) 1.6081(2) .0419(3) Uani d . 1 . C
C7 .2484(3) -.06157(10) 1.51655(14) .0421(3) Uani d . 1 . C
C8 .2097(3) -.08845(9) 1.36606(14) .0330(3) Uani d . 1 . C
C9 .3484(2) -.16918(9) 1.33438(13) .0308(3) Uani d . 1 . C
C10 .2963(2) -.24720(9) 1.42947(14) .0329(3) Uani d . 1 . C
C11 .2751(3) -.19358(9) 1.18390(13) .0354(3) Uani d . 1 . C
C12 .2963(3) -.11746(9) 1.08282(14) .0359(3) Uani d . 1 . C
C13 .1801(2) -.03188(9) 1.11700(13) .0325(3) Uani d . 1 . C
C14 .2363(3) -.01001(9) 1.27076(14) .0362(3) Uani d . 1 . C
C15 .2646(3) .04419(9) 1.03214(14) .0343(3) Uani d . 1 . C
C16 .1551(3) .13195(10) 1.0539(2) .0422(3) Uani d . 1 . C
C17 -.0624(3) -.04238(11) 1.0813(2) .0422(3) Uani d . 1 . C
C18 .6514(4) -.1472(2) 1.7415(2) .0569(5) Uani d . 1 . C
C19 .2408(3) -.29784(13) 1.6717(2) .0496(4) Uani d . 1 . C
C20 .5885(2) -.14665(11) 1.3517(2) .0387(3) Uani d . 1 . C
H1A .425(4) -.3732(16) 1.473(2) .062(6) Uiso d . 1 . H
H1B .540(4) -.3269(13) 1.3625(19) .043(5) Uiso d . 1 . H
H2 .003(4) -.4281(17) 1.235(3) .069(7) Uiso d . 1 . H
H4 .336(5) .0458(19) .854(3) .072(8) Uiso d . 1 . H
H6A .043(4) -.1565(13) 1.587(2) .049(5) Uiso d . 1 . H
H6B .224(4) -.1213(14) 1.707(2) .056(6) Uiso d . 1 . H
H7A .143(4) -.0110(15) 1.533(2) .055(5) Uiso d . 1 . H
H7B .393(4) -.0384(14) 1.5383(19) .044(5) Uiso d . 1 . H
H8 .065(3) -.1091(12) 1.3510(18) .038(4) Uiso d . 1 . H
H10 .140(4) -.2556(13) 1.410(2) .048(5) Uiso d . 1 . H
H11A .361(3) -.2401(13) 1.1569(19) .038(4) Uiso d . 1 . H
H11B .112(3) -.2121(12) 1.1775(17) .036(4) Uiso d . 1 . H
H12A .453(3) -.1057(12) 1.0749(17) .035(4) Uiso d . 1 . H
H12B .244(4) -.1411(16) .994(2) .057(6) Uiso d . 1 . H
H14A .384(4) .0117(15) 1.285(2) .050(5) Uiso d . 1 . H
H14B .140(3) .0406(14) 1.295(2) .048(5) Uiso d . 1 . H
H15 .418(3) .0504(12) 1.0595(17) .034(4) Uiso d . 1 . H
H16A -.004(4) .1323(13) 1.009(2) .045(5) Uiso d . 1 . H
H16B .179(5) .1472(16) 1.156(3) .068(7) Uiso d . 1 . H
H17A -.119(3) -.0987(13) 1.1262(18) .037(4) Uiso d . 1 . H
H17B -.090(4) -.0448(17) .985(3) .068(7) Uiso d . 1 . H
H17C -.138(5) .0058(18) 1.121(3) .072(7) Uiso d . 1 . H
H18A .632(5) -.084(2) 1.705(3) .083(8) Uiso d . 1 . H
H18B .549(5) -.145(2) 1.810(3) .084(8) Uiso d . 1 . H
H18C .811(5) -.160(2) 1.773(3) .086(8) Uiso d . 1 . H
H19A .099(5) -.3064(16) 1.641(3) .063(7) Uiso d . 1 . H
H19B .318(5) -.354(2) 1.673(3) .081(8) Uiso d . 1 . H
H19C .238(4) -.2796(19) 1.769(2) .066(6) Uiso d . 1 . H
H20A .620(4) -.0974(17) 1.286(2) .066(6) Uiso d . 1 . H
H20B .639(4) -.1239(16) 1.436(3) .064(6) Uiso d . 1 . H
H20C .679(4) -.1987(18) 1.335(2) .070(7) Uiso d . 1 . H

loop_
_atom_type_symbol
_atom_type_description
_atom_type_scat_dispersion_real
_atom_type_scat_dispersion_imag
_atom_type_scat_source
C C 0.0033 0.0016 'International Tables Vol C Tables 4.2.6.8 and 6.1.1.4'
H H 0.0000 0.0000 'International Tables Vol C Tables 4.2.6.8 and 6.1.1.4'
O O 0.0106 0.0060 'International Tables Vol C Tables 4.2.6.8 and 6.1.1.4'
Cl Cl 0.1484 0.1585 'International Tables Vol C Tables 4.2.6.8 and 6.1.1.4'

loop_
_geom_angle_atom_site_label_1
_geom_angle_atom_site_label_2
_geom_angle_atom_site_label_3
_geom_angle
_geom_angle_publ_flag
C2 O2 H2 109.3(18) ?
C15 O4 H4 107.0(19) ?
C2 C1 C10 116.43(13) no
C2 C1 H1A 106.5(14) ?
C10 C1 H1A 109.3(14) ?
C2 C1 H1B 107.1(12) ?
C10 C1 H1B 112.1(12) ?
H1A C1 H1B 104.6(18) ?
O1 C2 O2 122.30(15) no
O1 C2 C1 124.2(2) no
O2 C2 C1 113.48(14) no
O3 C4 C18 119.6(2) no
O3 C4 C5 119.69(14) no
C18 C4 C5 120.54(15) no
C4 C5 C6 114.17(13) no
C4 C5 C19 103.02(12) no
C6 C5 C19 106.87(13) no
C4 C5 C10 114.06(12) no
C6 C5 C10 107.93(11) no
C19 C5 C10 110.49(13) no
C7 C6 C5 115.21(12) no
C7 C6 H6A 108.2(11) ?
C5 C6 H6A 105.6(11) ?
C7 C6 H6B 110.9(12) ?
C5 C6 H6B 110.8(13) ?
H6A C6 H6B 105.4(17) ?
C6 C7 C8 110.30(13) no
C6 C7 H7A 108.7(12) ?
C8 C7 H7A 108.2(12) ?
C6 C7 H7B 111.9(12) ?
C8 C7 H7B 110.5(11) ?
H7A C7 H7B 106.9(18) ?
C7 C8 C14 111.63(12) no
C7 C8 C9 111.97(11) no
C14 C8 C9 112.70(11) no
C7 C8 H8 106.2(10) ?
C14 C8 H8 109.1(11) ?
C9 C8 H8 104.7(11) ?
C20 C9 C11 109.88(12) no
C20 C9 C8 111.51(12) no
C11 C9 C8 105.63(11) no
C20 C9 C10 111.78(12) no
C11 C9 C10 109.40(11) no
C8 C9 C10 108.43(11) no
C1 C10 C9 112.60(12) no
C1 C10 C5 114.47(11) no
C9 C10 C5 113.46(11) no
C1 C10 H10 105.9(11) ?
C9 C10 H10 104.5(12) ?
C5 C10 H10 104.8(11) ?
C12 C11 C9 113.67(11) no
C12 C11 H11A 106.6(11) ?
C9 C11 H11A 109.5(11) ?
C12 C11 H11B 108.4(10) ?
C9 C11 H11B 107.5(9) ?
H11A C11 H11B 111.3(15) ?
C11 C12 C13 114.34(11) no
C11 C12 H12A 109.8(10) ?
C13 C12 H12A 110.9(10) ?
C11 C12 H12B 105.0(14) ?
C13 C12 H12B 112.8(14) ?
H12A C12 H12B 103.3(17) ?
C17 C13 C12 110.11(12) no
C17 C13 C14 110.83(12) no
C12 C13 C14 109.41(11) no
C17 C13 C15 110.18(12) no
C12 C13 C15 108.02(11) no
C14 C13 C15 108.21(11) no
C8 C14 C13 113.69(11) no
C8 C14 H14A 109.8(12) ?
C13 C14 H14A 108.7(12) ?
C8 C14 H14B 109.5(12) ?
C13 C14 H14B 108.1(11) ?
H14A C14 H14B 106.9(17) ?
O4 C15 C16 108.95(12) no
O4 C15 C13 110.36(11) no
C16 C15 C13 112.78(12) no
O4 C15 H15 107.7(10) ?
C16 C15 H15 108.9(11) ?
C13 C15 H15 108.0(11) ?
C15 C16 Cl1 109.91(11) no
C15 C16 H16A 111.7(11) ?
Cl1 C16 H16A 104.3(11) ?
C15 C16 H16B 108.4(15) ?
Cl1 C16 H16B 106.2(14) ?
H16A C16 H16B 115.9(19) ?
C13 C17 H17A 111.3(10) ?
C13 C17 H17B 107.5(15) ?
H17A C17 H17B 111.1(19) ?
C13 C17 H17C 110.2(16) ?
H17A C17 H17C 103.9(18) ?
H17B C17 H17C 113.(2) ?
C4 C18 H18A 116.6(16) ?
C4 C18 H18B 105.2(18) ?
H18A C18 H18B 98.(2) ?
C4 C18 H18C 107.3(16) ?
H18A C18 H18C 110.(2) ?
H18B C18 H18C 120.(2) ?
C5 C19 H19A 109.1(15) ?
C5 C19 H19B 114.9(17) ?
H19A C19 H19B 110.(2) ?
C5 C19 H19C 111.7(16) ?
H19A C19 H19C 104.(2) ?
H19B C19 H19C 107.(2) ?
C9 C20 H20A 110.3(14) ?
C9 C20 H20B 114.6(15) ?
H20A C20 H20B 103.(2) ?
C9 C20 H20C 111.8(15) ?
H20A C20 H20C 109.(2) ?
H20B C20 H20C 108.(2) ?

loop_
_geom_bond_atom_site_label_1
_geom_bond_atom_site_label_2
_geom_bond_site_symmetry_2
_geom_bond_distance
_geom_bond_publ_flag
Cl1 C16 . 1.791(2) yes
O1 C2 . 1.208(2) yes
O2 C2 . 1.324(2) yes
O2 H2 . .85(3) ?
O3 C4 . 1.209(2) yes
O4 C15 . 1.434(2) yes
O4 H4 . .82(3) ?
C1 C2 . 1.503(2) yes
C1 C10 . 1.551(2) yes
C1 H1A . .99(2) ?
C1 H1B . .96(2) ?
C4 C18 . 1.502(2) yes
C4 C5 . 1.539(2) yes
C5 C6 . 1.543(2) yes
C5 C19 . 1.553(2) yes
C5 C10 . 1.563(2) yes
C6 C7 . 1.522(2) yes
C6 H6A . 1.04(2) ?
C6 H6B . 1.00(2) ?
C7 C8 . 1.525(2) yes
C7 H7A . 1.03(2) ?
C7 H7B . .97(2) ?
C8 C14 . 1.533(2) yes
C8 C9 . 1.551(2) yes
C8 H8 . .95(2) ?
C9 C20 . 1.531(2) yes
C9 C11 . 1.541(2) yes
C9 C10 . 1.563(2) yes
C10 H10 . .98(2) ?
C11 C12 . 1.536(2) yes
C11 H11A . .94(2) ?
C11 H11B . 1.05(2) ?
C12 C13 . 1.541(2) yes
C12 H12A . 1.01(2) ?
C12 H12B . .96(2) ?
C13 C17 . 1.526(2) yes
C13 C14 . 1.546(2) yes
C13 C15 . 1.549(2) yes
C14 H14A . .98(2) ?
C14 H14B . 1.02(2) ?
C15 C16 . 1.521(2) yes
C15 H15 . .97(2) ?
C16 H16A . 1.04(2) ?
C16 H16B . 1.02(3) ?
C17 H17A . 1.04(2) ?
C17 H17B . .94(2) ?
C17 H17C . .98(3) ?
C18 H18A . 1.02(3) ?
C18 H18B . .98(3) ?
C18 H18C . 1.03(3) ?
C19 H19A . .92(3) ?
C19 H19B . .97(3) ?
C19 H19C . 1.00(2) ?
C20 H20A . 1.02(3) ?
C20 H20B . .92(2) ?
C20 H20C . .99(3) ?

loop_
_geom_torsion_atom_site_label_1
_geom_torsion_atom_site_label_2
_geom_torsion_atom_site_label_3
_geom_torsion_atom_site_label_4
_geom_torsion
_geom_torsion_publ_flag
C10 C1 C2 O1 139.7(2) ?
C10 C1 C2 O2 -43.1(2) ?
O3 C4 C5 C6 -172.52(14) ?
C18 C4 C5 C6 12.5(2) ?
O3 C4 C5 C19 72.0(2) ?
C18 C4 C5 C19 -102.9(2) ?
O3 C4 C5 C10 -47.8(2) ?
C18 C4 C5 C10 137.3(2) ?
C4 C5 C6 C7 75.1(2) ?
C19 C5 C6 C7 -171.68(15) ?
C5 C6 C7 C8 55.4(2) no
C6 C7 C8 C9 -56.7(2) no
C7 C8 C9 C10 57.3(2) no
C8 C9 C10 C5 -56.73(15) no
C9 C10 C5 C6 53.6(2) no
C10 C5 C6 C7 -52.8(2) no
C6 C7 C8 C14 175.85(13) ?
C7 C8 C9 C20 -66.1(2) ?
C14 C8 C9 C20 60.70(15) ?
C7 C8 C9 C11 174.53(13) ?
C8 C9 C11 C12 57.2(2) no
C9 C11 C12 C13 -54.9(2) no
C11 C12 C13 C14 47.5(2) no
C12 C13 C14 C8 -49.1(2) no
C13 C14 C8 C9 57.8(2) no
C14 C8 C9 C11 -58.63(15) no
C14 C8 C9 C10 -175.81(12) ?
C2 C1 C10 C9 -86.6(2) ?
C2 C1 C10 C5 141.87(14) ?
C20 C9 C10 C1 -65.5(2) ?
C11 C9 C10 C1 56.5(2) ?
C8 C9 C10 C1 171.22(11) ?
C20 C9 C10 C5 66.6(2) ?
C11 C9 C10 C5 -171.46(11) ?
C4 C5 C10 C1 56.7(2) ?
C6 C5 C10 C1 -175.31(13) ?
C19 C5 C10 C1 -58.8(2) ?
C4 C5 C10 C9 -74.5(2) ?
C19 C5 C10 C9 170.06(13) ?
C20 C9 C11 C12 -63.2(2) ?
C10 C9 C11 C12 173.70(12) ?
C11 C12 C13 C17 -74.5(2) ?
C11 C12 C13 C15 165.11(12) ?
C7 C8 C14 C13 -175.13(13) ?
C17 C13 C14 C8 72.5(2) ?
C15 C13 C14 C8 -166.61(13) ?
C17 C13 C15 O4 -64.4(2) ?
C12 C13 C15 O4 55.9(2) ?
C14 C13 C15 O4 174.28(12) ?
C17 C13 C15 C16 57.7(2) ?
C12 C13 C15 C16 178.03(12) ?
C14 C13 C15 C16 -63.6(2) ?
O4 C15 C16 Cl1 -63.20(15) ?
C13 C15 C16 Cl1 173.89(10) ?

loop_
_cod_related_entry_id
_cod_related_entry_database
_cod_related_entry_code
1 ChemSpider 21186414
